data_4308520
loop_
_publ_author_name
'Sergey V. Kryatov'
'Sonia Taktak'
'Ivan V. Korendovych'
'Elena V. Rybak-Akimova'
'J\'ozsef Kaizer'
'St\'ephane Torelli'
'Xiaopeng Shan'
'Sanjay Mandal'
'Vicki L. MacMurdo'
'Antoni Mairata i Payeras'
'Lawrence Que'

_publ_contact_author_name 'Lawrence Que Jr'
_publ_section_title
;
Dioxygen Binding to Complexes with FeII2(\m-OH)2 Cores: Steric Control of
Activation Barriers and O2-Adduct Formation
;
_journal_name_full 'Inorganic Chemistry'
_journal_page_first 85
_journal_page_last 99
_journal_paper_doi 10.1021/ic0485312
_journal_volume 44
_journal_year 2005
_chemical_formula_moiety 'C36 H38 Fe2 N8 O2, 2(Cl O4), 2(C H4 O)'
_chemical_formula_sum 'C38 H46 Cl2 Fe2 N8 O12'
_chemical_formula_weight 989.43
_chemical_name_common 96292a
_chemical_name_systematic
;
?
;
_space_group_IT_number 14
_symmetry_cell_setting monoclinic
_symmetry_space_group_name_Hall '-P 2yn'
_symmetry_space_group_name_H-M 'P 1 21/n 1'
_atom_sites_solution_hydrogens geom
_atom_sites_solution_primary direct
_atom_sites_solution_secondary difmap
_audit_creation_method SHELXL-97
_cell_angle_alpha 90.00
_cell_angle_beta 104.01
_cell_angle_gamma 90.00
_cell_formula_units_Z 2
_cell_length_a 9.9451(3)
_cell_length_b 13.7240(3)
_cell_length_c 16.5473(3)
_cell_measurement_reflns_used 6719
_cell_measurement_temperature 173(2)
_cell_volume 2191.30(9)
_computing_structure_refinement 'SHELXL-97 (Sheldrick, 1997)'
_computing_structure_solution 'SHELXS-97 (Sheldrick, 1990)'
_diffrn_ambient_temperature 293(2)
_diffrn_measured_fraction_theta_full 0.992
_diffrn_measured_fraction_theta_max 0.992
_diffrn_radiation_monochromator graphite
_diffrn_radiation_source 'fine-focus sealed tube'
_diffrn_radiation_type MoK\a
_diffrn_radiation_wavelength 0.71073
_diffrn_reflns_av_R_equivalents 0.0000
_diffrn_reflns_av_sigmaI/netI 0.0344
_diffrn_reflns_limit_h_max 11
_diffrn_reflns_limit_h_min -11
_diffrn_reflns_limit_k_max 16
_diffrn_reflns_limit_k_min 0
_diffrn_reflns_limit_l_max 19
_diffrn_reflns_limit_l_min 0
_diffrn_reflns_number 3839
_diffrn_reflns_theta_full 25.01
_diffrn_reflns_theta_max 25.01
_diffrn_reflns_theta_min 1.95
_exptl_absorpt_coefficient_mu 0.853
_exptl_absorpt_correction_T_max 0.8899
_exptl_absorpt_correction_T_min 0.8345
_exptl_absorpt_correction_type multi-scan
_exptl_absorpt_process_details '(SADABS; Sheldrick 1996)'
_exptl_crystal_colour orange
_exptl_crystal_density_diffrn 1.500
_exptl_crystal_density_method 'not measured'
_exptl_crystal_description plate
_exptl_crystal_F_000 1024
_exptl_crystal_size_max 0.22
_exptl_crystal_size_mid 0.22
_exptl_crystal_size_min 0.14
_refine_diff_density_max 0.278
_refine_diff_density_min -0.320
_refine_diff_density_rms 0.049
_refine_ls_extinction_method none
_refine_ls_goodness_of_fit_ref 1.066
_refine_ls_hydrogen_treatment mixed
_refine_ls_matrix_type full
_refine_ls_number_parameters 319
_refine_ls_number_reflns 3839
_refine_ls_number_restraints 28
_refine_ls_restrained_S_all 1.074
_refine_ls_R_factor_all 0.0478
_refine_ls_R_factor_gt 0.0356
_refine_ls_shift/su_max 0.001
_refine_ls_shift/su_mean 0.000
_refine_ls_structure_factor_coef Fsqd
_refine_ls_weighting_details 'calc w=1/[\s^2^(Fo^2^)+(0.0250P)^2^+1.6384P] where P=(Fo^2^+2Fc^2^)/3'
_refine_ls_weighting_scheme calc
_refine_ls_wR_factor_gt 0.0737
_refine_ls_wR_factor_ref 0.0780
_reflns_number_gt 3214
_reflns_number_total 3839
_reflns_threshold_expression >2sigma(I)
_cod_data_source_file ic0485312si20041025_103940_3.cif
_cod_data_source_block 96292a
_cod_original_cell_volume 2191.28(9)
_cod_original_sg_symbol_H-M 'P 21/n'
_cod_database_code 4308520

loop_
_symmetry_equiv_pos_as_xyz
'x, y, z'
'-x+1/2, y+1/2, -z+1/2'
'-x, -y, -z'
'x-1/2, -y-1/2, z-1/2'

loop_
_atom_site_label
_atom_site_type_symbol
_atom_site_fract_x
_atom_site_fract_y
_atom_site_fract_z
_atom_site_U_iso_or_equiv
_atom_site_adp_type
_atom_site_occupancy
_atom_site_symmetry_multiplicity
_atom_site_calc_flag
_atom_site_refinement_flags
_atom_site_disorder_assembly
_atom_site_disorder_group
Fe1 Fe 0.60413(3) 0.53322(2) 0.08037(2) 0.02499(11) Uani 1 1 d . . .
O1 O 0.39669(15) 0.56548(11) 0.00916(10) 0.0263(4) Uani 1 1 d . . .
H100 H 0.3859 0.6191 -0.0159 0.032 Uiso 1 1 d R . .
N1 N 0.6086(2) 0.64331(15) 0.18197(13) 0.0316(5) Uani 1 1 d . . .
N2 N 0.6869(2) 0.66915(15) 0.03716(13) 0.0327(5) Uani 1 1 d . . .
N3 N 0.5199(2) 0.45277(15) 0.17479(12) 0.0302(5) Uani 1 1 d . . .
N4 N 0.8068(2) 0.50371(15) 0.16423(12) 0.0292(5) Uani 1 1 d . . .
C1 C 0.5785(3) 0.73827(19) 0.13974(18) 0.0412(7) Uani 1 1 d . . .
H1A H 0.6010 0.7913 0.1814 0.049 Uiso 1 1 calc R . .
H1B H 0.4784 0.7424 0.1124 0.049 Uiso 1 1 calc R . .
C2 C 0.6614(3) 0.75136(19) 0.07568(18) 0.0391(6) Uani 1 1 d . . .
C3 C 0.7066(4) 0.8418(2) 0.0566(2) 0.0562(9) Uani 1 1 d . . .
H3A H 0.6871 0.8984 0.0848 0.067 Uiso 1 1 calc R . .
C4 C 0.7800(4) 0.8489(2) -0.0036(2) 0.0639(10) Uani 1 1 d . . .
H4A H 0.8115 0.9104 -0.0179 0.077 Uiso 1 1 calc R . .
C5 C 0.8070(3) 0.7657(2) -0.0428(2) 0.0529(8) Uani 1 1 d . . .
H5A H 0.8580 0.7689 -0.0845 0.063 Uiso 1 1 calc R . .
C6 C 0.7596(3) 0.6774(2) -0.02113(17) 0.0386(6) Uani 1 1 d . . .
H6A H 0.7791 0.6201 -0.0485 0.046 Uiso 1 1 calc R . .
C7 C 0.4997(3) 0.6162(2) 0.22518(17) 0.0382(6) Uani 1 1 d . . .
H7A H 0.4089 0.6402 0.1925 0.046 Uiso 1 1 calc R . .
H7B H 0.5195 0.6481 0.2805 0.046 Uiso 1 1 calc R . .
C8 C 0.4924(3) 0.5078(2) 0.23616(15) 0.0350(6) Uani 1 1 d . . .
C9 C 0.4519(3) 0.4670(2) 0.30335(18) 0.0477(7) Uani 1 1 d . . .
H9A H 0.4367 0.5073 0.3470 0.057 Uiso 1 1 calc R . .
C10 C 0.4340(3) 0.3678(2) 0.30630(19) 0.0520(8) Uani 1 1 d . . .
H10A H 0.4047 0.3387 0.3513 0.062 Uiso 1 1 calc R . .
C11 C 0.4594(3) 0.3113(2) 0.24262(18) 0.0447(7) Uani 1 1 d . . .
H11A H 0.4460 0.2428 0.2425 0.054 Uiso 1 1 calc R . .
C12 C 0.5044(3) 0.35572(19) 0.17915(16) 0.0350(6) Uani 1 1 d . . .
H12A H 0.5253 0.3161 0.1367 0.042 Uiso 1 1 calc R . .
C13 C 0.7480(3) 0.6448(2) 0.23942(18) 0.0459(7) Uani 1 1 d . . .
H13A H 0.7370 0.6487 0.2972 0.055 Uiso 1 1 calc R . .
H13B H 0.7962 0.7049 0.2287 0.055 Uiso 1 1 calc R . .
C14 C 0.8396(2) 0.55846(18) 0.23335(15) 0.0307(6) Uani 1 1 d . . .
C15 C 0.9591(3) 0.5422(2) 0.29572(17) 0.0397(6) Uani 1 1 d . . .
H15A H 0.9783 0.5804 0.3451 0.048 Uiso 1 1 calc R . .
C16 C 1.0495(3) 0.4699(2) 0.28506(19) 0.0473(7) Uani 1 1 d . . .
H16A H 1.1328 0.4585 0.3263 0.057 Uiso 1 1 calc R . .
C17 C 1.0167(3) 0.4142(2) 0.21346(19) 0.0448(7) Uani 1 1 d . . .
H17A H 1.0778 0.3644 0.2044 0.054 Uiso 1 1 calc R . .
C18 C 0.8946(3) 0.43183(19) 0.15530(17) 0.0344(6) Uani 1 1 d . . .
H18A H 0.8712 0.3918 0.1071 0.041 Uiso 1 1 calc R . .
Cl1 Cl 0.74616(7) 0.65974(5) 0.47380(4) 0.03753(17) Uani 1 1 d D . .
O1A O 0.7571(9) 0.5690(3) 0.4345(5) 0.067(2) Uani 0.619(17) 1 d PD A 1
O2A O 0.6129(6) 0.7008(6) 0.4312(3) 0.060(2) Uani 0.619(17) 1 d PD A 1
O3A O 0.7599(16) 0.6569(19) 0.5602(5) 0.079(5) Uani 0.619(17) 1 d PD A 1
O4A O 0.8454(7) 0.7222(6) 0.4521(6) 0.0512(19) Uani 0.619(17) 1 d PD A 1
O1A' O 0.839(2) 0.5800(9) 0.4731(12) 0.109(5) Uani 0.381(17) 1 d PD A 2
O2A' O 0.6128(13) 0.631(2) 0.4377(7) 0.131(8) Uani 0.381(17) 1 d PD A 2
O3A' O 0.7596(19) 0.675(3) 0.5608(8) 0.063(5) Uani 0.381(17) 1 d PD A 2
O4A' O 0.801(2) 0.7426(10) 0.4445(12) 0.105(7) Uani 0.381(17) 1 d PD A 2
C1S C 0.0990(4) 0.6070(2) 0.0832(2) 0.0668(10) Uani 1 1 d . . .
H1S2 H 0.0295 0.5849 0.0340 0.100 Uiso 1 1 calc R . .
H1S3 H 0.1352 0.6706 0.0719 0.100 Uiso 1 1 calc R . .
H1S4 H 0.0562 0.6126 0.1305 0.100 Uiso 1 1 calc R . .
O1S O 0.2046(2) 0.54142(16) 0.10171(15) 0.0585(6) Uani 1 1 d . . .
H1S1 H 0.2602 0.5522 0.0718 0.070 Uiso 1 1 calc R . .

loop_
_atom_site_aniso_label
_atom_site_aniso_U_11
_atom_site_aniso_U_22
_atom_site_aniso_U_33
_atom_site_aniso_U_23
_atom_site_aniso_U_13
_atom_site_aniso_U_12
Fe1 0.02573(18) 0.02544(18) 0.02358(18) -0.00316(15) 0.00559(13) 0.00157(15)
O1 0.0272(9) 0.0248(8) 0.0270(9) -0.0008(7) 0.0065(7) 0.0037(7)
N1 0.0270(11) 0.0335(12) 0.0332(12) -0.0077(9) 0.0056(9) 0.0033(9)
N2 0.0312(11) 0.0283(11) 0.0371(12) -0.0009(10) 0.0052(10) -0.0002(9)
N3 0.0265(11) 0.0366(12) 0.0278(11) 0.0000(9) 0.0070(9) 0.0046(9)
N4 0.0286(11) 0.0304(11) 0.0298(11) 0.0008(9) 0.0095(9) 0.0012(9)
C1 0.0477(17) 0.0292(14) 0.0472(17) -0.0085(13) 0.0127(13) 0.0042(13)
C2 0.0424(15) 0.0281(14) 0.0442(16) -0.0034(12) 0.0056(13) -0.0004(12)
C3 0.076(2) 0.0285(16) 0.066(2) -0.0052(15) 0.0207(19) -0.0070(15)
C4 0.085(3) 0.0383(18) 0.071(2) 0.0021(17) 0.025(2) -0.0190(17)
C5 0.0555(19) 0.0493(19) 0.057(2) 0.0059(16) 0.0193(16) -0.0107(15)
C6 0.0364(15) 0.0378(16) 0.0405(16) 0.0009(12) 0.0076(12) -0.0030(12)
C7 0.0391(15) 0.0433(16) 0.0343(15) -0.0092(12) 0.0133(12) 0.0063(12)
C8 0.0298(14) 0.0481(16) 0.0264(13) 0.0000(12) 0.0057(11) 0.0067(12)
C9 0.0502(18) 0.062(2) 0.0359(16) -0.0012(15) 0.0206(13) 0.0088(16)
C10 0.0500(18) 0.070(2) 0.0435(18) 0.0151(16) 0.0254(15) 0.0061(16)
C11 0.0409(16) 0.0428(17) 0.0532(18) 0.0151(14) 0.0172(14) 0.0061(13)
C12 0.0326(14) 0.0392(15) 0.0343(14) 0.0032(12) 0.0100(11) 0.0076(12)
C13 0.0358(15) 0.0551(18) 0.0405(16) -0.0189(14) -0.0030(12) 0.0035(13)
C14 0.0261(13) 0.0356(14) 0.0308(14) 0.0033(11) 0.0072(11) -0.0029(11)
C15 0.0334(15) 0.0469(17) 0.0357(15) 0.0054(13) 0.0024(12) -0.0057(13)
C16 0.0322(15) 0.0525(18) 0.0513(18) 0.0183(16) -0.0013(13) 0.0004(14)
C17 0.0342(15) 0.0383(16) 0.061(2) 0.0132(15) 0.0105(14) 0.0073(13)
C18 0.0350(14) 0.0291(13) 0.0417(15) 0.0063(11) 0.0144(12) 0.0018(11)
Cl1 0.0426(4) 0.0343(4) 0.0381(4) -0.0030(3) 0.0143(3) -0.0003(3)
O1A 0.092(5) 0.0214(19) 0.090(4) -0.009(2) 0.028(3) -0.002(2)
O2A 0.037(3) 0.075(4) 0.060(3) -0.007(3) -0.0008(19) 0.015(2)
O3A 0.092(8) 0.114(9) 0.033(5) 0.031(5) 0.018(5) -0.001(5)
O4A 0.064(3) 0.048(5) 0.047(3) -0.005(3) 0.024(2) -0.029(3)
O1A' 0.143(13) 0.069(6) 0.130(12) -0.013(7) 0.059(10) 0.043(7)
O2A' 0.075(7) 0.23(2) 0.082(6) -0.033(10) 0.002(5) -0.087(11)
O3A' 0.037(8) 0.119(15) 0.035(8) -0.004(8) 0.014(6) -0.001(6)
O4A' 0.25(2) 0.016(4) 0.054(6) 0.009(4) 0.050(12) -0.008(8)
C1S 0.062(2) 0.055(2) 0.097(3) 0.023(2) 0.046(2) 0.0165(18)
O1S 0.0484(13) 0.0656(15) 0.0714(15) 0.0202(12) 0.0339(11) 0.0136(11)

loop_
_atom_type_symbol
_atom_type_description
_atom_type_scat_dispersion_real
_atom_type_scat_dispersion_imag
_atom_type_scat_source
C C 0.0033 0.0016 'International Tables Vol C Tables 4.2.6.8 and 6.1.1.4'
H H 0.0000 0.0000 'International Tables Vol C Tables 4.2.6.8 and 6.1.1.4'
N N 0.0061 0.0033 'International Tables Vol C Tables 4.2.6.8 and 6.1.1.4'
O O 0.0106 0.0060 'International Tables Vol C Tables 4.2.6.8 and 6.1.1.4'
Cl Cl 0.1484 0.1585 'International Tables Vol C Tables 4.2.6.8 and 6.1.1.4'
Fe Fe 0.3463 0.8444 'International Tables Vol C Tables 4.2.6.8 and 6.1.1.4'

loop_
_geom_angle_atom_site_label_1
_geom_angle_atom_site_label_2
_geom_angle_atom_site_label_3
_geom_angle
_geom_angle_site_symmetry_1
_geom_angle_site_symmetry_3
_geom_angle_publ_flag
O1 Fe1 O1 84.43(6) 3_665 . ?
O1 Fe1 N4 100.46(7) 3_665 . ?
O1 Fe1 N4 174.03(7) . . ?
O1 Fe1 N2 105.33(7) 3_665 . ?
O1 Fe1 N2 91.82(7) . . ?
N4 Fe1 N2 90.18(7) . . ?
O1 Fe1 N3 104.33(7) 3_665 . ?
O1 Fe1 N3 90.72(7) . . ?
N4 Fe1 N3 84.78(7) . . ?
N2 Fe1 N3 150.34(8) . . ?
O1 Fe1 N1 179.06(7) 3_665 . ?
O1 Fe1 N1 96.51(7) . . ?
N4 Fe1 N1 78.60(7) . . ?
N2 Fe1 N1 74.67(8) . . ?
N3 Fe1 N1 75.68(8) . . ?
Fe1 O1 Fe1 95.57(6) 3_665 . ?
Fe1 O1 H100 104.5 3_665 . ?
Fe1 O1 H100 116.2 . . ?
C1 N1 C13 110.1(2) . . ?
C1 N1 C7 111.2(2) . . ?
C13 N1 C7 112.0(2) . . ?
C1 N1 Fe1 105.90(15) . . ?
C13 N1 Fe1 109.59(15) . . ?
C7 N1 Fe1 107.86(15) . . ?
C6 N2 C2 117.7(2) . . ?
C6 N2 Fe1 127.33(18) . . ?
C2 N2 Fe1 114.98(17) . . ?
C12 N3 C8 117.9(2) . . ?
C12 N3 Fe1 126.45(17) . . ?
C8 N3 Fe1 115.43(17) . . ?
C14 N4 C18 118.2(2) . . ?
C14 N4 Fe1 115.66(16) . . ?
C18 N4 Fe1 125.91(17) . . ?
N1 C1 C2 110.9(2) . . ?
N1 C1 H1A 109.5 . . ?
C2 C1 H1A 109.5 . . ?
N1 C1 H1B 109.5 . . ?
C2 C1 H1B 109.5 . . ?
H1A C1 H1B 108.0 . . ?
N2 C2 C3 122.2(3) . . ?
N2 C2 C1 115.5(2) . . ?
C3 C2 C1 122.2(3) . . ?
C4 C3 C2 119.2(3) . . ?
C4 C3 H3A 120.4 . . ?
C2 C3 H3A 120.4 . . ?
C5 C4 C3 118.9(3) . . ?
C5 C4 H4A 120.5 . . ?
C3 C4 H4A 120.5 . . ?
C4 C5 C6 119.3(3) . . ?
C4 C5 H5A 120.3 . . ?
C6 C5 H5A 120.3 . . ?
N2 C6 C5 122.5(3) . . ?
N2 C6 H6A 118.7 . . ?
C5 C6 H6A 118.7 . . ?
N1 C7 C8 111.7(2) . . ?
N1 C7 H7A 109.3 . . ?
C8 C7 H7A 109.3 . . ?
N1 C7 H7B 109.3 . . ?
C8 C7 H7B 109.3 . . ?
H7A C7 H7B 107.9 . . ?
N3 C8 C9 121.9(3) . . ?
N3 C8 C7 116.1(2) . . ?
C9 C8 C7 121.9(2) . . ?
C10 C9 C8 119.5(3) . . ?
C10 C9 H9A 120.2 . . ?
C8 C9 H9A 120.2 . . ?
C9 C10 C11 118.7(3) . . ?
C9 C10 H10A 120.7 . . ?
C11 C10 H10A 120.7 . . ?
C12 C11 C10 119.1(3) . . ?
C12 C11 H11A 120.4 . . ?
C10 C11 H11A 120.4 . . ?
N3 C12 C11 122.8(3) . . ?
N3 C12 H12A 118.6 . . ?
C11 C12 H12A 118.6 . . ?
N1 C13 C14 115.6(2) . . ?
N1 C13 H13A 108.4 . . ?
C14 C13 H13A 108.4 . . ?
N1 C13 H13B 108.4 . . ?
C14 C13 H13B 108.4 . . ?
H13A C13 H13B 107.4 . . ?
N4 C14 C15 122.0(2) . . ?
N4 C14 C13 118.0(2) . . ?
C15 C14 C13 119.8(2) . . ?
C16 C15 C14 119.1(3) . . ?
C16 C15 H15A 120.4 . . ?
C14 C15 H15A 120.4 . . ?
C15 C16 C17 118.8(3) . . ?
C15 C16 H16A 120.6 . . ?
C17 C16 H16A 120.6 . . ?
C18 C17 C16 119.2(3) . . ?
C18 C17 H17A 120.4 . . ?
C16 C17 H17A 120.4 . . ?
N4 C18 C17 122.5(3) . . ?
N4 C18 H18A 118.8 . . ?
C17 C18 H18A 118.8 . . ?
O2A' Cl1 O4A' 119.9(10) . . ?
O2A' Cl1 O3A 106.3(8) . . ?
O4A' Cl1 O3A 115.2(13) . . ?
O2A' Cl1 O1A 73.8(9) . . ?
O4A' Cl1 O1A 118.5(9) . . ?
O3A Cl1 O1A 116.2(11) . . ?
O2A' Cl1 O4A 136.2(9) . . ?
O4A' Cl1 O4A 21.1(10) . . ?
O3A Cl1 O4A 111.9(9) . . ?
O1A Cl1 O4A 106.2(4) . . ?
O2A' Cl1 O3A' 108.9(10) . . ?
O4A' Cl1 O3A' 106.4(17) . . ?
O3A Cl1 O3A' 10(3) . . ?
O1A Cl1 O3A' 126.1(16) . . ?
O4A Cl1 O3A' 105.5(13) . . ?
O2A' Cl1 O1A' 109.4(8) . . ?
O4A' Cl1 O1A' 108.3(9) . . ?
O3A Cl1 O1A' 94.8(11) . . ?
O1A Cl1 O1A' 37.5(7) . . ?
O4A Cl1 O1A' 88.3(7) . . ?
O3A' Cl1 O1A' 102.4(14) . . ?
O2A' Cl1 O2A 39.8(10) . . ?
O4A' Cl1 O2A 84.3(8) . . ?
O3A Cl1 O2A 110.9(7) . . ?
O1A Cl1 O2A 106.2(3) . . ?
O4A Cl1 O2A 104.6(4) . . ?
O3A' Cl1 O2A 106.5(10) . . ?
O1A' Cl1 O2A 143.6(9) . . ?
O1S C1S H1S2 109.5 . . ?
O1S C1S H1S3 109.5 . . ?
H1S2 C1S H1S3 109.5 . . ?
O1S C1S H1S4 109.5 . . ?
H1S2 C1S H1S4 109.5 . . ?
H1S3 C1S H1S4 109.5 . . ?
C1S O1S H1S1 109.5 . . ?

loop_
_geom_bond_atom_site_label_1
_geom_bond_atom_site_label_2
_geom_bond_distance
_geom_bond_site_symmetry_2
_geom_bond_publ_flag
Fe1 O1 2.0059(15) 3_665 ?
Fe1 O1 2.1595(16) . ?
Fe1 N4 2.191(2) . ?
Fe1 N2 2.226(2) . ?
Fe1 N3 2.235(2) . ?
Fe1 N1 2.253(2) . ?
O1 Fe1 2.0060(15) 3_665 ?
O1 H100 0.8385 . ?
N1 C1 1.475(3) . ?
N1 C13 1.479(3) . ?
N1 C7 1.483(3) . ?
N2 C6 1.343(3) . ?
N2 C2 1.350(3) . ?
N3 C12 1.345(3) . ?
N3 C8 1.346(3) . ?
N4 C14 1.341(3) . ?
N4 C18 1.349(3) . ?
C1 C2 1.503(4) . ?
C1 H1A 0.9900 . ?
C1 H1B 0.9900 . ?
C2 C3 1.382(4) . ?
C3 C4 1.373(5) . ?
C3 H3A 0.9500 . ?
C4 C5 1.371(5) . ?
C4 H4A 0.9500 . ?
C5 C6 1.379(4) . ?
C5 H5A 0.9500 . ?
C6 H6A 0.9500 . ?
C7 C8 1.502(4) . ?
C7 H7A 0.9900 . ?
C7 H7B 0.9900 . ?
C8 C9 1.389(4) . ?
C9 C10 1.375(4) . ?
C9 H9A 0.9500 . ?
C10 C11 1.380(4) . ?
C10 H10A 0.9500 . ?
C11 C12 1.379(4) . ?
C11 H11A 0.9500 . ?
C12 H12A 0.9500 . ?
C13 C14 1.513(4) . ?
C13 H13A 0.9900 . ?
C13 H13B 0.9900 . ?
C14 C15 1.391(3) . ?
C15 C16 1.379(4) . ?
C15 H15A 0.9500 . ?
C16 C17 1.380(4) . ?
C16 H16A 0.9500 . ?
C17 C18 1.376(4) . ?
C17 H17A 0.9500 . ?
C18 H18A 0.9500 . ?
Cl1 O2A' 1.375(8) . ?
Cl1 O4A' 1.396(11) . ?
Cl1 O3A 1.404(8) . ?
Cl1 O1A 1.421(4) . ?
Cl1 O4A 1.417(5) . ?
Cl1 O3A' 1.428(12) . ?
Cl1 O1A' 1.435(9) . ?
Cl1 O2A 1.455(4) . ?
C1S O1S 1.360(4) . ?
C1S H1S2 0.9800 . ?
C1S H1S3 0.9800 . ?
C1S H1S4 0.9800 . ?
O1S H1S1 0.8400 . ?

loop_
_geom_torsion_atom_site_label_1
_geom_torsion_atom_site_label_2
_geom_torsion_atom_site_label_3
_geom_torsion_atom_site_label_4
_geom_torsion
_geom_torsion_site_symmetry_1
_geom_torsion_site_symmetry_2
_geom_torsion_site_symmetry_3
_geom_torsion_site_symmetry_4
_geom_torsion_publ_flag
O1 Fe1 O1 Fe1 0.0 3_665 . . 3_665 ?
N4 Fe1 O1 Fe1 -145.2(6) . . . 3_665 ?
N2 Fe1 O1 Fe1 105.23(7) . . . 3_665 ?
N3 Fe1 O1 Fe1 -104.33(7) . . . 3_665 ?
N1 Fe1 O1 Fe1 180.00(7) . . . 3_665 ?
O1 Fe1 N1 C1 123(4) 3_665 . . . ?
O1 Fe1 N1 C1 -56.42(16) . . . . ?
N4 Fe1 N1 C1 127.05(17) . . . . ?
N2 Fe1 N1 C1 33.68(16) . . . . ?
N3 Fe1 N1 C1 -145.49(17) . . . . ?
O1 Fe1 N1 C13 5(5) 3_665 . . . ?
O1 Fe1 N1 C13 -175.14(18) . . . . ?
N4 Fe1 N1 C13 8.33(18) . . . . ?
N2 Fe1 N1 C13 -85.03(18) . . . . ?
N3 Fe1 N1 C13 95.79(18) . . . . ?
O1 Fe1 N1 C7 -117(4) 3_665 . . . ?
O1 Fe1 N1 C7 62.74(16) . . . . ?
N4 Fe1 N1 C7 -113.79(16) . . . . ?
N2 Fe1 N1 C7 152.84(17) . . . . ?
N3 Fe1 N1 C7 -26.33(15) . . . . ?
O1 Fe1 N2 C6 -18.4(2) 3_665 . . . ?
O1 Fe1 N2 C6 -103.2(2) . . . . ?
N4 Fe1 N2 C6 82.5(2) . . . . ?
N3 Fe1 N2 C6 162.19(19) . . . . ?
N1 Fe1 N2 C6 160.6(2) . . . . ?
O1 Fe1 N2 C2 162.54(18) 3_665 . . . ?
O1 Fe1 N2 C2 77.82(19) . . . . ?
N4 Fe1 N2 C2 -96.56(19) . . . . ?
N3 Fe1 N2 C2 -16.8(3) . . . . ?
N1 Fe1 N2 C2 -18.44(18) . . . . ?
O1 Fe1 N3 C12 14.0(2) 3_665 . . . ?
O1 Fe1 N3 C12 98.4(2) . . . . ?
N4 Fe1 N3 C12 -85.5(2) . . . . ?
N2 Fe1 N3 C12 -166.63(19) . . . . ?
N1 Fe1 N3 C12 -165.0(2) . . . . ?
O1 Fe1 N3 C8 -171.21(16) 3_665 . . . ?
O1 Fe1 N3 C8 -86.77(17) . . . . ?
N4 Fe1 N3 C8 89.31(17) . . . . ?
N2 Fe1 N3 C8 8.2(3) . . . . ?
N1 Fe1 N3 C8 9.77(17) . . . . ?
O1 Fe1 N4 C14 -179.12(16) 3_665 . . . ?
O1 Fe1 N4 C14 -34.4(7) . . . . ?
N2 Fe1 N4 C14 75.25(17) . . . . ?
N3 Fe1 N4 C14 -75.47(17) . . . . ?
N1 Fe1 N4 C14 0.94(17) . . . . ?
O1 Fe1 N4 C18 -4.3(2) 3_665 . . . ?
O1 Fe1 N4 C18 140.4(6) . . . . ?
N2 Fe1 N4 C18 -110.0(2) . . . . ?
N3 Fe1 N4 C18 99.3(2) . . . . ?
N1 Fe1 N4 C18 175.7(2) . . . . ?
C13 N1 C1 C2 72.8(3) . . . . ?
C7 N1 C1 C2 -162.5(2) . . . . ?
Fe1 N1 C1 C2 -45.6(2) . . . . ?
C6 N2 C2 C3 0.4(4) . . . . ?
Fe1 N2 C2 C3 179.5(2) . . . . ?
C6 N2 C2 C1 179.4(2) . . . . ?
Fe1 N2 C2 C1 -1.5(3) . . . . ?
N1 C1 C2 N2 32.8(3) . . . . ?
N1 C1 C2 C3 -148.1(3) . . . . ?
N2 C2 C3 C4 0.1(5) . . . . ?
C1 C2 C3 C4 -178.9(3) . . . . ?
C2 C3 C4 C5 -0.4(5) . . . . ?
C3 C4 C5 C6 0.3(5) . . . . ?
C2 N2 C6 C5 -0.5(4) . . . . ?
Fe1 N2 C6 C5 -179.5(2) . . . . ?
C4 C5 C6 N2 0.2(5) . . . . ?
C1 N1 C7 C8 155.5(2) . . . . ?
C13 N1 C7 C8 -80.9(3) . . . . ?
Fe1 N1 C7 C8 39.8(2) . . . . ?
C12 N3 C8 C9 1.3(4) . . . . ?
Fe1 N3 C8 C9 -173.9(2) . . . . ?
C12 N3 C8 C7 -175.2(2) . . . . ?
Fe1 N3 C8 C7 9.6(3) . . . . ?
N1 C7 C8 N3 -34.1(3) . . . . ?
N1 C7 C8 C9 149.4(3) . . . . ?
N3 C8 C9 C10 -2.5(4) . . . . ?
C7 C8 C9 C10 173.8(3) . . . . ?
C8 C9 C10 C11 1.1(5) . . . . ?
C9 C10 C11 C12 1.3(4) . . . . ?
C8 N3 C12 C11 1.2(4) . . . . ?
Fe1 N3 C12 C11 175.89(19) . . . . ?
C10 C11 C12 N3 -2.6(4) . . . . ?
C1 N1 C13 C14 -132.2(2) . . . . ?
C7 N1 C13 C14 103.5(3) . . . . ?
Fe1 N1 C13 C14 -16.1(3) . . . . ?
C18 N4 C14 C15 -1.0(4) . . . . ?
Fe1 N4 C14 C15 174.22(19) . . . . ?
C18 N4 C14 C13 174.4(2) . . . . ?
Fe1 N4 C14 C13 -10.4(3) . . . . ?
N1 C13 C14 N4 18.4(4) . . . . ?
N1 C13 C14 C15 -166.1(2) . . . . ?
N4 C14 C15 C16 2.4(4) . . . . ?
C13 C14 C15 C16 -172.9(3) . . . . ?
C14 C15 C16 C17 -1.5(4) . . . . ?
C15 C16 C17 C18 -0.6(4) . . . . ?
C14 N4 C18 C17 -1.3(4) . . . . ?
Fe1 N4 C18 C17 -175.94(19) . . . . ?
C16 C17 C18 N4 2.1(4) . . . . ?
